data_4323570
loop_
_publ_author_name
'Daniel D. LeCloux'

_publ_section_title
;
 Synthesis and Characterization of a Novel Class of Dicopper(I)
 Bis(carboxylate)-Bridged Complexes
;
_journal_name_full 'Inorganic Chemistry'
_journal_page_first 4035
_journal_page_last 4046
_journal_paper_doi 10.1021/ic970302a
_journal_volume 36
_journal_year 1997
_chemical_formula_sum 'C66 H77.5 Cl0.5 Cu2 N5 O9'
_chemical_formula_weight 1229.64
_chemical_name_systematic
; 
 ? 
;
_space_group_IT_number 14
_symmetry_cell_setting monoclinic
_symmetry_space_group_name_Hall '-P 2yn'
_symmetry_space_group_name_H-M 'P 1 21/n 1'
_atom_sites_solution_hydrogens geom
_atom_sites_solution_primary direct
_atom_sites_solution_secondary difmap
_audit_creation_method SHELXL
_cell_angle_alpha 90.00
_cell_angle_beta 109.96
_cell_angle_gamma 90.00
_cell_formula_units_Z 4
_cell_length_a 22.5777(3)
_cell_length_b 12.3411(2)
_cell_length_c 23.6382(4)
_cell_measurement_temperature 188(2)
_cell_volume 6190.76(17)
_computing_structure_refinement 'SHELXL-93 (Sheldrick, 1993)'
_computing_structure_solution 'SHELXS-86 (Sheldrick, 1990)'
_diffrn_ambient_temperature 188(2)
_diffrn_radiation_monochromator graphite
_diffrn_radiation_source 'fine-focus sealed tube'
_diffrn_radiation_type MoK\a
_diffrn_radiation_wavelength 0.71073
_diffrn_reflns_av_R_equivalents 0.0365
_diffrn_reflns_av_sigmaI/netI 0.0580
_diffrn_reflns_limit_h_max 29
_diffrn_reflns_limit_h_min -27
_diffrn_reflns_limit_k_max 16
_diffrn_reflns_limit_k_min -10
_diffrn_reflns_limit_l_max 27
_diffrn_reflns_limit_l_min -30
_diffrn_reflns_number 35986
_diffrn_reflns_theta_max 28.28
_diffrn_reflns_theta_min 1.08
_exptl_absorpt_coefficient_mu 0.769
_exptl_absorpt_correction_type emperical
_exptl_crystal_colour yellow
_exptl_crystal_density_diffrn 1.319
_exptl_crystal_description block
_exptl_crystal_F_000 2588
_exptl_crystal_size_max 0.40
_exptl_crystal_size_mid 0.32
_exptl_crystal_size_min 0.24
_refine_diff_density_max 1.240
_refine_diff_density_min -1.037
_refine_diff_density_rms 0.091
_refine_ls_extinction_method none
_refine_ls_goodness_of_fit_all 1.042
_refine_ls_goodness_of_fit_obs 1.164
_refine_ls_matrix_type full
_refine_ls_number_parameters 728
_refine_ls_number_reflns 14148
_refine_ls_number_restraints 0
_refine_ls_restrained_S_all 1.046
_refine_ls_restrained_S_obs 1.164
_refine_ls_R_factor_all 0.1310
_refine_ls_R_factor_obs 0.0800
_refine_ls_shift/esd_max 0.004
_refine_ls_shift/esd_mean 0.000
_refine_ls_structure_factor_coef Fsqd
_refine_ls_weighting_details 'w=1/[\s^2^(Fo^2^)+(0.1348P)^2^+5.7298P] where P=(Fo^2^+2Fc^2^)/3'
_refine_ls_weighting_scheme calc
_refine_ls_wR_factor_all 0.2497
_refine_ls_wR_factor_obs 0.2165
_reflns_number_observed 8708
_reflns_number_total 14149
_reflns_observed_criterion >2sigma(I)
_cod_data_source_file ic970302a_5.cif
_cod_data_source_block '[Cu2(XDK)(m-ArNC)(ArNC)2]'
_cod_depositor_comments
;
The following automatic conversions were performed:

'_refine_ls_weighting_scheme' value 'calc
w=1/[\s^2^(Fo^2^)+(0.1348P)^2^+5.7298P] where P=(Fo^2^+2Fc^2^)/3' was
changed to 'calc'. New tag '_refine_ls_weighting_details' was
created. The value of the new tag was set to
'w=1/[\s^2^(Fo^2^)+(0.1348P)^2^+5.7298P] where P=(Fo^2^+2Fc^2^)/3'.

Automatic conversion script
Id: cif_fix_values 3143 2015-03-26 13:38:13Z robertas 
;
_cod_original_cell_volume 6190.8(2)
_cod_original_formula_sum 'C66 H77.50 Cl0.50 Cu2 N5 O9'
_cod_database_code 4323570

loop_
_symmetry_equiv_pos_as_xyz
'x, y, z'
'-x+1/2, y+1/2, -z+1/2'
'-x, -y, -z'
'x-1/2, -y-1/2, z-1/2'

loop_
_atom_site_aniso_label
_atom_site_aniso_U_11
_atom_site_aniso_U_22
_atom_site_aniso_U_33
_atom_site_aniso_U_23
_atom_site_aniso_U_13
_atom_site_aniso_U_12
Cu1 0.0620(4) 0.0507(4) 0.0338(3) 0.0076(2) 0.0229(3) 0.0196(3)
Cu2 0.0513(4) 0.0498(4) 0.0481(4) -0.0055(3) 0.0198(3) 0.0109(3)
O101 0.072(2) 0.052(2) 0.051(2) 0.004(2) 0.031(2) 0.025(2)
O102 0.067(2) 0.050(2) 0.054(2) 0.001(2) 0.025(2) 0.026(2)
O201 0.048(2) 0.043(2) 0.037(2) -0.0007(13) 0.0216(14) 0.0029(14)
O202 0.051(2) 0.054(2) 0.039(2) -0.0029(14) 0.0240(14) 0.0034(15)
O103 0.052(2) 0.056(2) 0.049(2) -0.0094(15) 0.032(2) -0.013(2)
O104 0.046(2) 0.056(2) 0.056(2) -0.009(2) 0.033(2) -0.006(2)
O203 0.040(2) 0.045(2) 0.052(2) -0.0053(14) 0.0235(14) -0.0045(14)
O204 0.047(2) 0.035(2) 0.062(2) 0.0007(14) 0.034(2) 0.0025(14)
N101 0.033(2) 0.029(2) 0.034(2) -0.0024(13) 0.0186(14) 0.0028(13)
N201 0.039(2) 0.029(2) 0.030(2) -0.0016(13) 0.0185(14) 0.0037(14)
N1 0.073(3) 0.067(3) 0.086(4) 0.022(3) 0.047(3) 0.022(3)
N2 0.058(2) 0.051(2) 0.033(2) 0.005(2) 0.013(2) 0.014(2)
N3 0.048(2) 0.060(3) 0.041(2) 0.012(2) 0.018(2) 0.007(2)
C101 0.070(3) 0.045(3) 0.031(2) 0.008(2) 0.012(2) 0.031(3)
C102 0.042(2) 0.030(2) 0.037(2) -0.001(2) 0.018(2) 0.006(2)
C103 0.040(2) 0.036(2) 0.041(2) -0.001(2) 0.024(2) 0.005(2)
C104 0.123(6) 0.085(5) 0.041(3) 0.004(3) 0.010(3) 0.052(4)
C105 0.061(3) 0.075(4) 0.077(4) -0.015(3) 0.050(3) 0.005(3)
C106 0.075(4) 0.050(3) 0.068(4) -0.023(3) 0.032(3) -0.017(3)
C107 0.072(3) 0.055(3) 0.035(2) -0.001(2) 0.014(2) 0.025(3)
C108 0.086(4) 0.045(3) 0.040(3) 0.002(2) 0.036(3) 0.014(3)
C109 0.047(3) 0.048(3) 0.050(3) -0.007(2) 0.034(2) 0.008(2)
C110 0.054(3) 0.038(2) 0.040(2) -0.008(2) 0.022(2) 0.011(2)
C111 0.044(2) 0.044(3) 0.041(2) -0.011(2) 0.019(2) -0.002(2)
C112 0.051(3) 0.059(3) 0.043(3) -0.021(2) 0.009(2) 0.010(2)
C201 0.048(3) 0.037(2) 0.034(2) 0.010(2) 0.020(2) 0.014(2)
C202 0.039(2) 0.035(2) 0.031(2) 0.003(2) 0.019(2) 0.006(2)
C203 0.039(2) 0.033(2) 0.032(2) 0.000(2) 0.012(2) -0.003(2)
C204 0.079(4) 0.042(3) 0.056(3) 0.019(2) 0.036(3) 0.026(3)
C205 0.069(4) 0.048(3) 0.065(3) -0.019(3) 0.019(3) -0.018(3)
C206 0.078(3) 0.054(3) 0.047(3) 0.009(2) 0.044(3) 0.020(3)
C207 0.054(3) 0.033(2) 0.040(2) 0.006(2) 0.025(2) 0.013(2)
C208 0.065(3) 0.027(2) 0.046(3) 0.000(2) 0.027(2) 0.002(2)
C209 0.059(3) 0.029(2) 0.044(2) -0.009(2) 0.022(2) -0.006(2)
C210 0.066(3) 0.037(2) 0.035(2) -0.007(2) 0.022(2) 0.010(2)
C211 0.057(3) 0.037(2) 0.035(2) 0.003(2) 0.031(2) 0.013(2)
C212 0.054(3) 0.033(2) 0.041(2) 0.004(2) 0.028(2) 0.018(2)
C301 0.031(2) 0.033(2) 0.028(2) 0.002(2) 0.016(2) 0.004(2)
C302 0.032(2) 0.027(2) 0.038(2) -0.004(2) 0.019(2) 0.001(2)
C303 0.030(2) 0.037(2) 0.031(2) 0.002(2) 0.014(2) 0.000(2)
C304 0.038(2) 0.034(2) 0.035(2) 0.006(2) 0.012(2) 0.005(2)
C305 0.036(2) 0.030(2) 0.046(2) -0.001(2) 0.017(2) 0.005(2)
C306 0.031(2) 0.030(2) 0.033(2) 0.000(2) 0.019(2) 0.001(2)
C307 0.047(3) 0.046(3) 0.033(2) -0.003(2) 0.010(2) -0.002(2)
C308 0.062(3) 0.038(3) 0.051(3) 0.003(2) 0.020(2) 0.019(2)
C1 0.081(4) 0.068(4) 0.084(4) 0.038(3) 0.058(3) 0.035(3)
C2 0.071(3) 0.050(3) 0.043(3) 0.004(2) 0.018(2) 0.027(3)
C3 0.052(3) 0.058(3) 0.040(2) 0.006(2) 0.021(2) 0.013(3)
C4 0.063(3) 0.046(3) 0.087(4) 0.009(3) 0.042(3) 0.010(3)
C5 0.094(5) 0.054(3) 0.095(5) 0.017(3) 0.057(4) 0.015(3)
C6 0.103(5) 0.054(4) 0.123(7) 0.023(4) 0.072(5) 0.010(4)
C7 0.091(5) 0.051(4) 0.129(7) 0.014(4) 0.052(5) 0.008(3)
C8 0.082(4) 0.055(4) 0.095(5) 0.002(3) 0.032(4) 0.006(3)
C9 0.086(4) 0.048(3) 0.079(4) 0.002(3) 0.041(3) 0.008(3)
C10 0.100(5) 0.078(4) 0.083(5) 0.002(4) 0.049(4) 0.004(4)
C11 0.142(7) 0.102(6) 0.073(5) -0.013(4) 0.060(5) -0.023(5)
C12 0.055(3) 0.054(3) 0.031(2) 0.005(2) 0.013(2) 0.012(2)
C13 0.038(2) 0.064(3) 0.052(3) 0.001(2) 0.019(2) 0.013(2)
C14 0.041(3) 0.087(4) 0.046(3) -0.011(3) 0.011(2) 0.016(3)
C15 0.069(4) 0.103(5) 0.031(3) 0.007(3) 0.013(2) 0.029(4)
C16 0.099(5) 0.075(4) 0.051(3) 0.024(3) 0.020(3) 0.014(4)
C17 0.089(4) 0.062(4) 0.043(3) 0.011(3) 0.008(3) 0.000(3)
C18 0.150(7) 0.074(5) 0.085(5) 0.020(4) -0.002(5) -0.049(5)
C19 0.052(3) 0.073(4) 0.094(5) 0.003(3) 0.014(3) -0.004(3)
C20 0.050(3) 0.074(4) 0.033(2) 0.021(2) 0.015(2) 0.009(3)
C21 0.067(3) 0.062(3) 0.040(3) 0.014(2) 0.022(2) -0.002(3)
C22 0.094(5) 0.072(4) 0.049(3) 0.015(3) 0.028(3) -0.012(3)
C23 0.065(4) 0.101(5) 0.047(3) 0.026(3) 0.013(3) -0.016(4)
C24 0.046(3) 0.113(6) 0.054(3) 0.040(4) 0.016(2) 0.011(3)
C25 0.042(3) 0.090(4) 0.039(3) 0.032(3) 0.013(2) 0.016(3)
C26 0.067(4) 0.088(5) 0.078(4) 0.031(3) 0.037(3) 0.034(3)
C27 0.088(4) 0.071(4) 0.077(4) 0.009(3) 0.053(4) 0.007(3)
Cl1 0.145(4) 0.110(4) 0.109(3) 0.025(3) 0.028(3) 0.008(3)
C32 0.092(6) 0.084(6) 0.154(9) 0.055(6) 0.024(6) 0.013(5)
C33 0.078(5) 0.089(6) 0.198(12) 0.029(7) 0.038(7) -0.011(5)
C34 0.076(5) 0.079(6) 0.205(11) 0.046(7) 0.033(6) -0.018(4)
O1 0.144(6) 0.106(5) 0.151(6) -0.015(4) 0.027(5) 0.044(4)

loop_
_atom_site_label
_atom_site_type_symbol
_atom_site_fract_x
_atom_site_fract_y
_atom_site_fract_z
_atom_site_U_iso_or_equiv
_atom_site_thermal_displace_type
_atom_site_occupancy
_atom_site_calc_flag
_atom_site_refinement_flags
_atom_site_disorder_group
Cu1 Cu 0.73351(3) 0.15010(5) 0.02474(2) 0.0472(2) Uani 1 d . .
Cu2 Cu 0.83622(3) 0.24949(5) 0.01215(3) 0.0490(2) Uani 1 d . .
O101 O 0.7881(2) 0.3887(3) 0.0195(2) 0.0558(9) Uani 1 d . .
O102 O 0.7059(2) 0.3065(3) 0.0332(2) 0.0557(9) Uani 1 d . .
O201 O 0.80969(14) 0.1748(2) -0.06880(13) 0.0411(7) Uani 1 d . .
O202 O 0.72081(15) 0.1054(3) -0.06147(13) 0.0455(7) Uani 1 d . .
O103 O 0.74037(15) 0.6193(3) -0.07012(14) 0.0483(8) Uani 1 d . .
O104 O 0.57317(15) 0.4447(3) -0.04857(15) 0.0488(8) Uani 1 d . .
O203 O 0.58632(14) 0.1606(2) -0.17726(14) 0.0436(7) Uani 1 d . .
O204 O 0.75101(14) 0.3210(2) -0.21138(15) 0.0438(7) Uani 1 d . .
N101 N 0.65829(15) 0.5294(3) -0.05736(14) 0.0302(7) Uani 1 d . .
N201 N 0.6689(2) 0.2385(3) -0.19482(14) 0.0309(7) Uani 1 d . .
N1 N 0.6306(2) -0.0106(4) 0.0343(2) 0.0701(14) Uani 1 d . .
N2 N 0.8525(2) 0.1386(3) 0.1319(2) 0.0478(10) Uani 1 d . .
N3 N 0.9661(2) 0.3565(4) 0.0539(2) 0.0489(10) Uani 1 d . .
C101 C 0.7435(3) 0.3831(4) 0.0398(2) 0.0501(13) Uani 1 d . .
C102 C 0.7098(2) 0.6009(3) -0.0382(2) 0.0350(9) Uani 1 d . .
C103 C 0.6174(2) 0.5054(3) -0.0260(2) 0.0366(9) Uani 1 d . .
C104 C 0.7838(4) 0.4322(6) 0.1457(2) 0.088(2) Uani 1 d . .
H10A H 0.7676(4) 0.3626(6) 0.1542(2) 0.132 Uiso 1 calc R .
H10B H 0.7844(4) 0.4846(6) 0.1770(2) 0.132 Uiso 1 calc R .
H10C H 0.8266(4) 0.4224(6) 0.1451(2) 0.132 Uiso 1 calc R .
C105 C 0.5682(3) 0.5733(5) 0.0465(3) 0.0642(15) Uani 1 d . .
H10D H 0.5492(3) 0.5020(5) 0.0467(3) 0.096 Uiso 1 calc R .
H10E H 0.5395(3) 0.6181(5) 0.0147(3) 0.096 Uiso 1 calc R .
H10F H 0.5762(3) 0.6084(5) 0.0856(3) 0.096 Uiso 1 calc R .
C106 C 0.7533(3) 0.7649(4) 0.0221(3) 0.0626(15) Uani 1 d . .
H10G H 0.7930(3) 0.7549(4) 0.0146(3) 0.094 Uiso 1 calc R .
H10H H 0.7616(3) 0.8005(4) 0.0611(3) 0.094 Uiso 1 calc R .
H10I H 0.7248(3) 0.8100(4) -0.0097(3) 0.094 Uiso 1 calc R .
C107 C 0.7408(3) 0.4745(4) 0.0839(2) 0.0547(13) Uani 1 d . .
C108 C 0.6741(3) 0.4901(4) 0.0857(2) 0.0532(13) Uani 1 d . .
H10J H 0.6545(3) 0.4180(4) 0.0843(2) 0.064 Uiso 1 calc R .
H10K H 0.6773(3) 0.5240(4) 0.1246(2) 0.064 Uiso 1 calc R .
C109 C 0.6307(2) 0.5596(4) 0.0348(2) 0.0439(11) Uani 1 d . .
C110 C 0.6611(2) 0.6689(4) 0.0343(2) 0.0424(10) Uani 1 d . .
H11A H 0.6691(2) 0.7054(4) 0.0735(2) 0.051 Uiso 1 calc R .
H11B H 0.6323(2) 0.7151(4) 0.0025(2) 0.051 Uiso 1 calc R .
C111 C 0.7228(2) 0.6548(4) 0.0227(2) 0.0417(10) Uani 1 d . .
C112 C 0.7673(2) 0.5830(4) 0.0721(2) 0.0528(13) Uani 1 d . .
H11C H 0.8052(2) 0.5681(4) 0.0614(2) 0.063 Uiso 1 calc R .
H11G H 0.7811(2) 0.6248(4) 0.1101(2) 0.063 Uiso 1 calc R .
C201 C 0.7631(2) 0.1119(3) -0.0854(2) 0.0379(10) Uani 1 d . .
C202 C 0.7224(2) 0.2377(3) -0.2127(2) 0.0331(9) Uani 1 d . .
C203 C 0.6311(2) 0.1485(3) -0.1936(2) 0.0350(9) Uani 1 d . .
C204 C 0.8052(3) -0.0645(4) -0.0975(2) 0.0557(13) Uani 1 d . .
H20A H 0.8476(3) -0.0344(4) -0.0785(2) 0.084 Uiso 1 calc R .
H20B H 0.8068(3) -0.1236(4) -0.1246(2) 0.084 Uiso 1 calc R .
H20C H 0.7896(3) -0.0923(4) -0.0664(2) 0.084 Uiso 1 calc R .
C205 C 0.5877(3) -0.0251(4) -0.2426(3) 0.0619(14) Uani 1 d . .
H20D H 0.5978(3) -0.0949(4) -0.2568(3) 0.093 Uiso 1 calc R .
H20E H 0.5585(3) 0.0149(4) -0.2765(3) 0.093 Uiso 1 calc R .
H20F H 0.5681(3) -0.0373(4) -0.2120(3) 0.093 Uiso 1 calc R .
C206 C 0.7699(3) 0.1534(4) -0.2824(2) 0.0538(13) Uani 1 d . .
H20G H 0.7808(3) 0.0848(4) -0.2973(2) 0.081 Uiso 1 calc R .
H20H H 0.8082(3) 0.1964(4) -0.2642(2) 0.081 Uiso 1 calc R .
H20I H 0.7404(3) 0.1938(4) -0.3160(2) 0.081 Uiso 1 calc R .
C207 C 0.7600(2) 0.0261(3) -0.1342(2) 0.0399(10) Uani 1 d . .
C208 C 0.6947(2) -0.0232(3) -0.1631(2) 0.0438(10) Uani 1 d . .
H20J H 0.6756(2) -0.0326(3) -0.1314(2) 0.053 Uiso 1 calc R .
H20K H 0.6997(2) -0.0963(3) -0.1781(2) 0.053 Uiso 1 calc R .
C209 C 0.6486(2) 0.0411(3) -0.2150(2) 0.0426(10) Uani 1 d . .
C210 C 0.6794(2) 0.0630(4) -0.2622(2) 0.0447(11) Uani 1 d . .
H21A H 0.6900(2) -0.0065(4) -0.2772(2) 0.054 Uiso 1 calc R .
H21B H 0.6494(2) 0.1023(4) -0.2966(2) 0.054 Uiso 1 calc R .
C211 C 0.7389(2) 0.1303(3) -0.2351(2) 0.0393(10) Uani 1 d . .
C212 C 0.7865(2) 0.0680(3) -0.1820(2) 0.0396(10) Uani 1 d . .
H21C H 0.8028(2) 0.0055(3) -0.1984(2) 0.048 Uiso 1 calc R .
H21D H 0.8226(2) 0.1164(3) -0.1620(2) 0.048 Uiso 1 calc R .
C301 C 0.6632(2) 0.3843(3) -0.1265(2) 0.0287(8) Uani 1 d . .
H30A H 0.6883(2) 0.3425(3) -0.0931(2) 0.034 Uiso 1 calc R .
C302 C 0.6471(2) 0.3447(3) -0.1844(2) 0.0303(8) Uani 1 d . .
C303 C 0.6096(2) 0.4029(3) -0.2340(2) 0.0319(8) Uani 1 d . .
C304 C 0.5900(2) 0.5053(3) -0.2231(2) 0.0358(9) Uani 1 d . .
H30B H 0.5648(2) 0.5470(3) -0.2564(2) 0.043 Uiso 1 calc R .
C305 C 0.6055(2) 0.5489(3) -0.1662(2) 0.0363(9) Uani 1 d . .
C306 C 0.6420(2) 0.4867(3) -0.1180(2) 0.0291(8) Uani 1 d . .
C307 C 0.5908(2) 0.3583(4) -0.2969(2) 0.0432(10) Uani 1 d . .
H30C H 0.5645(2) 0.4114(4) -0.3253(2) 0.065 Uiso 1 calc R .
H30D H 0.5669(2) 0.2911(4) -0.2994(2) 0.065 Uiso 1 calc R .
H30E H 0.6287(2) 0.3434(4) -0.3070(2) 0.065 Uiso 1 calc R .
C308 C 0.5837(2) 0.6606(4) -0.1570(2) 0.0507(12) Uani 1 d . .
H30F H 0.5991(2) 0.6780(4) -0.1140(2) 0.076 Uiso 1 calc R .
H30G H 0.5376(2) 0.6630(4) -0.1723(2) 0.076 Uiso 1 calc R .
H30H H 0.6003(2) 0.7136(4) -0.1787(2) 0.076 Uiso 1 calc R .
C1 C 0.6746(3) 0.0512(5) 0.0393(3) 0.070(2) Uani 1 d . .
C2 C 0.8220(3) 0.1566(4) 0.0826(2) 0.0549(13) Uani 1 d . .
C3 C 0.9197(2) 0.3066(4) 0.0391(2) 0.0486(11) Uani 1 d . .
C4 C 0.5755(3) -0.0785(4) 0.0210(3) 0.0611(14) Uani 1 d . .
C5 C 0.5568(3) -0.1108(5) 0.0692(3) 0.075(2) Uani 1 d . .
C6 C 0.5019(4) -0.1723(5) 0.0551(4) 0.085(2) Uani 1 d . .
H6A H 0.4878(4) -0.1948(5) 0.0868(4) 0.102 Uiso 1 calc R .
C7 C 0.4672(4) -0.2018(5) -0.0037(4) 0.086(2) Uani 1 d . .
H7A H 0.4297(4) -0.2432(5) -0.0122(4) 0.104 Uiso 1 calc R .
C8 C 0.4889(3) -0.1687(5) -0.0505(3) 0.077(2) Uani 1 d . .
H8A H 0.4661(3) -0.1895(5) -0.0908(3) 0.092 Uiso 1 calc R .
C9 C 0.5424(3) -0.1071(5) -0.0386(3) 0.068(2) Uani 1 d . .
C10 C 0.5665(4) -0.0725(6) -0.0874(3) 0.082(2) Uani 1 d . .
H10L H 0.6049(4) -0.0294(6) -0.0700(3) 0.124 Uiso 1 calc R .
H10M H 0.5344(4) -0.0288(6) -0.1171(3) 0.124 Uiso 1 calc R .
H10N H 0.5760(4) -0.1367(6) -0.1072(3) 0.124 Uiso 1 calc R .
C11 C 0.5946(4) -0.0768(7) 0.1314(3) 0.100(2) Uani 1 d . .
H11D H 0.6310(4) -0.0344(7) 0.1305(3) 0.150 Uiso 1 calc R .
H11E H 0.6092(4) -0.1411(7) 0.1566(3) 0.150 Uiso 1 calc R .
H11F H 0.5685(4) -0.0324(7) 0.1480(3) 0.150 Uiso 1 calc R .
C12 C 0.8868(2) 0.1087(4) 0.1919(2) 0.0474(11) Uani 1 d . .
C13 C 0.9325(2) 0.1794(4) 0.2280(2) 0.0505(12) Uani 1 d . .
C14 C 0.9647(2) 0.1458(5) 0.2862(2) 0.0588(14) Uani 1 d . .
H14A H 0.9969(2) 0.1906(5) 0.3119(2) 0.071 Uiso 1 calc R .
C15 C 0.9512(3) 0.0503(6) 0.3074(2) 0.069(2) Uani 1 d . .
H15A H 0.9742(3) 0.0293(6) 0.3476(2) 0.083 Uiso 1 calc R .
C16 C 0.9052(3) -0.0161(6) 0.2719(3) 0.077(2) Uani 1 d . .
H16A H 0.8958(3) -0.0819(6) 0.2878(3) 0.092 Uiso 1 calc R .
C17 C 0.8720(3) 0.0118(5) 0.2123(2) 0.068(2) Uani 1 d . .
C18 C 0.8214(4) -0.0605(6) 0.1701(4) 0.114(3) Uani 1 d . .
H18A H 0.8167(4) -0.1260(6) 0.1916(4) 0.171 Uiso 1 calc R .
H18B H 0.8337(4) -0.0807(6) 0.1356(4) 0.171 Uiso 1 calc R .
H18C H 0.7813(4) -0.0212(6) 0.1559(4) 0.171 Uiso 1 calc R .
C19 C 0.9455(3) 0.2868(5) 0.2048(3) 0.076(2) Uani 1 d . .
H19A H 0.9181(3) 0.2957(5) 0.1628(3) 0.114 Uiso 1 calc R .
H19B H 0.9897(3) 0.2896(5) 0.2072(3) 0.114 Uiso 1 calc R .
H19C H 0.9373(3) 0.3451(5) 0.2292(3) 0.114 Uiso 1 calc R .
C20 C 1.0167(2) 0.4296(5) 0.0695(2) 0.0522(13) Uani 1 d . .
C21 C 1.0056(3) 0.5333(5) 0.0875(2) 0.0556(13) Uani 1 d . .
C22 C 1.0552(3) 0.6063(5) 0.1007(3) 0.071(2) Uani 1 d . .
H22A H 1.0495(3) 0.6777(5) 0.1130(3) 0.085 Uiso 1 calc R .
C23 C 1.1119(3) 0.5780(7) 0.0964(3) 0.073(2) Uani 1 d . .
H23A H 1.1449(3) 0.6298(7) 0.1054(3) 0.087 Uiso 1 calc R .
C24 C 1.1216(3) 0.4760(7) 0.0792(3) 0.071(2) Uani 1 d . .
H24A H 1.1616(3) 0.4580(7) 0.0769(3) 0.086 Uiso 1 calc R .
C25 C 1.0740(2) 0.3967(5) 0.0649(2) 0.0576(14) Uani 1 d . .
C26 C 1.0825(3) 0.2834(5) 0.0468(3) 0.075(2) Uani 1 d . .
H26A H 1.1254(3) 0.2746(5) 0.0460(3) 0.112 Uiso 1 calc R .
H26B H 1.0520(3) 0.2687(5) 0.0067(3) 0.112 Uiso 1 calc R .
H26C H 1.0758(3) 0.2324(5) 0.0759(3) 0.112 Uiso 1 calc R .
C27 C 0.9429(3) 0.5632(5) 0.0915(3) 0.072(2) Uani 1 d . .
H27A H 0.9146(3) 0.5006(5) 0.0804(3) 0.109 Uiso 1 calc R .
H27B H 0.9248(3) 0.6233(5) 0.0639(3) 0.109 Uiso 1 calc R .
H27C H 0.9483(3) 0.5854(5) 0.1327(3) 0.109 Uiso 1 calc R .
Cl1 Cl 0.4796(3) 0.5971(4) -0.3912(2) 0.126(2) Uani 0.50 d P .
C32 C 0.4927(4) 0.5442(7) -0.4505(5) 0.114(3) Uani 1 d . .
C33 C 0.5421(4) 0.5784(8) -0.4662(6) 0.124(4) Uani 1 d . .
C34 C 0.5492(4) 0.5296(8) -0.5218(6) 0.124(4) Uani 1 d . .
O1 O 0.8246(4) -0.3031(6) 0.2418(3) 0.140(3) Uani 1 d . .
C28 C 0.9278(7) -0.3190(13) 0.2320(7) 0.176(5) Uiso 1 d . .
C29 C 0.8832(7) -0.3430(12) 0.2658(7) 0.168(5) Uiso 1 d . .
C30 C 0.7795(8) -0.3228(12) 0.2741(7) 0.172(5) Uiso 1 d . .
C31 C 0.7249(6) -0.2801(10) 0.2370(6) 0.141(4) Uiso 1 d . .

loop_
_atom_type_symbol
_atom_type_description
_atom_type_scat_dispersion_real
_atom_type_scat_dispersion_imag
_atom_type_scat_source
C C 0.0033 0.0016 'International Tables Vol C Tables 4.2.6.8 and 6.1.1.4'
H H 0.0000 0.0000 'International Tables Vol C Tables 4.2.6.8 and 6.1.1.4'
N N 0.0061 0.0033 'International Tables Vol C Tables 4.2.6.8 and 6.1.1.4'
O O 0.0106 0.0060 'International Tables Vol C Tables 4.2.6.8 and 6.1.1.4'
Cl Cl 0.1484 0.1585 'International Tables Vol C Tables 4.2.6.8 and 6.1.1.4'
Cu Cu 0.3201 1.2651 'International Tables Vol C Tables 4.2.6.8 and 6.1.1.4'

loop_
_geom_angle_atom_site_label_1
_geom_angle_atom_site_label_2
_geom_angle_atom_site_label_3
_geom_angle
_geom_angle_site_symmetry_1
_geom_angle_site_symmetry_3
_geom_angle_publ_flag
C1 Cu1 C2 119.6(2) . . ?
C1 Cu1 O202 97.9(2) . . ?
C2 Cu1 O202 117.5(2) . . ?
C1 Cu1 O102 109.1(2) . . ?
C2 Cu1 O102 99.3(2) . . ?
O202 Cu1 O102 114.05(13) . . ?
C1 Cu1 Cu2 166.3(2) . . ?
C2 Cu1 Cu2 50.9(2) . . ?
O202 Cu1 Cu2 81.21(9) . . ?
O102 Cu1 Cu2 83.46(12) . . ?
C3 Cu2 O201 115.1(2) . . ?
C3 Cu2 O101 98.8(2) . . ?
O201 Cu2 O101 117.56(13) . . ?
C3 Cu2 C2 109.5(2) . . ?
O201 Cu2 C2 114.8(2) . . ?
O101 Cu2 C2 99.1(2) . . ?
C3 Cu2 Cu1 155.54(14) . . ?
O201 Cu2 Cu1 84.84(9) . . ?
O101 Cu2 Cu1 82.79(11) . . ?
C2 Cu2 Cu1 46.7(2) . . ?
C101 O101 Cu2 119.8(3) . . ?
C101 O102 Cu1 120.6(3) . . ?
C201 O201 Cu2 121.5(3) . . ?
C201 O202 Cu1 124.0(3) . . ?
C103 N101 C102 125.8(3) . . ?
C103 N101 C306 117.1(3) . . ?
C102 N101 C306 116.7(3) . . ?
C203 N201 C202 126.1(3) . . ?
C203 N201 C302 117.7(3) . . ?
C202 N201 C302 115.7(3) . . ?
C1 N1 C4 173.1(6) . . ?
C2 N2 C12 175.3(5) . . ?
C3 N3 C20 172.0(5) . . ?
O102 C101 O101 126.5(5) . . ?
O102 C101 C107 117.1(5) . . ?
O101 C101 C107 115.9(5) . . ?
O103 C102 N101 120.3(4) . . ?
O103 C102 C111 122.9(4) . . ?
N101 C102 C111 116.8(3) . . ?
O104 C103 N101 119.3(4) . . ?
O104 C103 C109 123.5(4) . . ?
N101 C103 C109 117.1(4) . . ?
C112 C107 C108 110.1(4) . . ?
C112 C107 C104 108.1(5) . . ?
C108 C107 C104 108.9(5) . . ?
C112 C107 C101 113.9(4) . . ?
C108 C107 C101 112.0(5) . . ?
C104 C107 C101 103.5(4) . . ?
C109 C108 C107 114.9(4) . . ?
C110 C109 C103 109.1(4) . . ?
C110 C109 C108 109.5(4) . . ?
C103 C109 C108 111.3(4) . . ?
C110 C109 C105 110.5(4) . . ?
C103 C109 C105 108.8(4) . . ?
C108 C109 C105 107.6(4) . . ?
C109 C110 C111 110.3(3) . . ?
C110 C111 C102 109.1(4) . . ?
C110 C111 C106 110.1(4) . . ?
C102 C111 C106 108.8(4) . . ?
C110 C111 C112 109.4(4) . . ?
C102 C111 C112 109.4(4) . . ?
C106 C111 C112 110.0(4) . . ?
C107 C112 C111 116.7(4) . . ?
O201 C201 O202 125.2(4) . . ?
O201 C201 C207 118.3(4) . . ?
O202 C201 C207 116.1(4) . . ?
O204 C202 N201 119.4(4) . . ?
O204 C202 C211 124.0(4) . . ?
N201 C202 C211 116.6(4) . . ?
O203 C203 N201 119.3(4) . . ?
O203 C203 C209 123.8(4) . . ?
N201 C203 C209 116.9(4) . . ?
C208 C207 C212 111.4(4) . . ?
C208 C207 C201 113.4(4) . . ?
C212 C207 C201 112.8(4) . . ?
C208 C207 C204 108.2(4) . . ?
C212 C207 C204 107.7(3) . . ?
C201 C207 C204 102.8(4) . . ?
C207 C208 C209 116.2(4) . . ?
C203 C209 C210 108.9(3) . . ?
C203 C209 C208 111.6(4) . . ?
C210 C209 C208 108.8(4) . . ?
C203 C209 C205 107.9(4) . . ?
C210 C209 C205 110.4(4) . . ?
C208 C209 C205 109.3(4) . . ?
C211 C210 C209 110.3(3) . . ?
C202 C211 C210 109.6(3) . . ?
C202 C211 C206 108.5(4) . . ?
C210 C211 C206 110.6(4) . . ?
C202 C211 C212 109.6(3) . . ?
C210 C211 C212 109.8(4) . . ?
C206 C211 C212 108.7(4) . . ?
C207 C212 C211 115.2(3) . . ?
C302 C301 C306 118.4(4) . . ?
C301 C302 C303 122.2(4) . . ?
C301 C302 N201 119.8(3) . . ?
C303 C302 N201 118.0(3) . . ?
C302 C303 C304 117.0(4) . . ?
C302 C303 C307 122.0(4) . . ?
C304 C303 C307 121.0(4) . . ?
C305 C304 C303 123.0(4) . . ?
C304 C305 C306 117.8(4) . . ?
C304 C305 C308 120.9(4) . . ?
C306 C305 C308 121.3(4) . . ?
C305 C306 C301 121.5(4) . . ?
C305 C306 N101 119.3(3) . . ?
C301 C306 N101 119.2(3) . . ?
N1 C1 Cu1 165.0(6) . . ?
N2 C2 Cu1 142.6(5) . . ?
N2 C2 Cu2 134.0(5) . . ?
Cu1 C2 Cu2 82.5(2) . . ?
N3 C3 Cu2 169.6(4) . . ?
C9 C4 C5 122.9(6) . . ?
C9 C4 N1 119.4(5) . . ?
C5 C4 N1 117.6(6) . . ?
C6 C5 C4 116.7(7) . . ?
C6 C5 C11 123.6(6) . . ?
C4 C5 C11 119.6(6) . . ?
C7 C6 C5 122.3(7) . . ?
C6 C7 C8 118.5(7) . . ?
C9 C8 C7 121.0(7) . . ?
C8 C9 C4 118.5(6) . . ?
C8 C9 C10 121.8(6) . . ?
C4 C9 C10 119.8(6) . . ?
C17 C12 C13 123.2(5) . . ?
C17 C12 N2 117.6(5) . . ?
C13 C12 N2 119.2(5) . . ?
C14 C13 C12 116.6(5) . . ?
C14 C13 C19 121.8(5) . . ?
C12 C13 C19 121.6(5) . . ?
C15 C14 C13 121.4(5) . . ?
C14 C15 C16 121.0(5) . . ?
C15 C16 C17 120.5(6) . . ?
C12 C17 C16 117.2(6) . . ?
C12 C17 C18 119.9(5) . . ?
C16 C17 C18 122.8(6) . . ?
C25 C20 C21 123.8(5) . . ?
C25 C20 N3 119.1(5) . . ?
C21 C20 N3 117.0(5) . . ?
C22 C21 C20 116.6(6) . . ?
C22 C21 C27 122.3(6) . . ?
C20 C21 C27 121.1(5) . . ?
C23 C22 C21 121.5(7) . . ?
C22 C23 C24 120.6(6) . . ?
C23 C24 C25 121.7(6) . . ?
C20 C25 C24 115.6(6) . . ?
C20 C25 C26 120.5(5) . . ?
C24 C25 C26 123.9(5) . . ?
C34 C32 C33 126.6(11) 3_664 . ?
C34 C32 Cl1 112.8(10) 3_664 . ?
C33 C32 Cl1 120.5(10) . . ?
C32 C33 C34 117.2(10) . . ?
C32 C34 C33 116.1(9) 3_664 . ?
C29 O1 C30 118.2(11) . . ?
O1 C29 C28 116.3(13) . . ?
C31 C30 O1 103.6(12) . . ?

loop_
_geom_bond_atom_site_label_1
_geom_bond_atom_site_label_2
_geom_bond_distance
_geom_bond_site_symmetry_2
_geom_bond_publ_flag
Cu1 C1 1.921(7) . ?
Cu1 C2 2.001(6) . ?
Cu1 O202 2.035(3) . ?
Cu1 O102 2.059(3) . ?
Cu1 Cu2 2.7278(9) . ?
Cu2 C3 1.908(6) . ?
Cu2 O201 2.022(3) . ?
Cu2 O101 2.071(3) . ?
Cu2 C2 2.135(5) . ?
O101 C101 1.259(6) . ?
O102 C101 1.245(7) . ?
O201 C201 1.258(5) . ?
O202 C201 1.268(5) . ?
O103 C102 1.206(5) . ?
O104 C103 1.217(5) . ?
O203 C203 1.207(5) . ?
O204 C202 1.209(5) . ?
N101 C103 1.399(5) . ?
N101 C102 1.405(5) . ?
N101 C306 1.452(5) . ?
N201 C203 1.408(5) . ?
N201 C202 1.408(5) . ?
N201 C302 1.451(5) . ?
N1 C1 1.225(8) . ?
N1 C4 1.444(8) . ?
N2 C2 1.154(6) . ?
N2 C12 1.414(6) . ?
N3 C3 1.160(6) . ?
N3 C20 1.403(7) . ?
C101 C107 1.551(7) . ?
C102 C111 1.521(6) . ?
C103 C109 1.519(6) . ?
C104 C107 1.542(7) . ?
C105 C109 1.535(6) . ?
C106 C111 1.525(7) . ?
C107 C112 1.531(8) . ?
C107 C108 1.533(8) . ?
C108 C109 1.529(7) . ?
C109 C110 1.516(7) . ?
C110 C111 1.518(6) . ?
C111 C112 1.535(7) . ?
C201 C207 1.550(6) . ?
C202 C211 1.520(6) . ?
C203 C209 1.519(6) . ?
C204 C207 1.561(6) . ?
C205 C209 1.538(7) . ?
C206 C211 1.535(6) . ?
C207 C208 1.524(7) . ?
C207 C212 1.536(6) . ?
C208 C209 1.533(7) . ?
C209 C210 1.526(6) . ?
C210 C211 1.522(7) . ?
C211 C212 1.550(6) . ?
C301 C302 1.381(5) . ?
C301 C306 1.391(5) . ?
C302 C303 1.388(6) . ?
C303 C304 1.390(6) . ?
C303 C307 1.505(6) . ?
C304 C305 1.378(6) . ?
C305 C306 1.388(6) . ?
C305 C308 1.505(6) . ?
C4 C9 1.395(9) . ?
C4 C5 1.402(8) . ?
C5 C6 1.393(10) . ?
C5 C11 1.485(10) . ?
C6 C7 1.392(11) . ?
C7 C8 1.415(10) . ?
C8 C9 1.373(9) . ?
C9 C10 1.497(9) . ?
C12 C17 1.373(8) . ?
C12 C13 1.397(7) . ?
C13 C14 1.383(7) . ?
C13 C19 1.501(8) . ?
C14 C15 1.354(9) . ?
C15 C16 1.363(9) . ?
C16 C17 1.394(8) . ?
C17 C18 1.522(9) . ?
C20 C25 1.395(7) . ?
C20 C21 1.398(8) . ?
C21 C22 1.387(8) . ?
C21 C27 1.496(8) . ?
C22 C23 1.363(9) . ?
C23 C24 1.363(10) . ?
C24 C25 1.406(9) . ?
C25 C26 1.495(9) . ?
Cl1 C32 1.661(12) . ?
C32 C34 1.315(13) 3_664 ?
C32 C33 1.357(13) . ?
C33 C34 1.50(2) . ?
C34 C32 1.315(13) 3_664 ?
O1 C29 1.341(15) . ?
O1 C30 1.49(2) . ?
C28 C29 1.51(2) . ?
C30 C31 1.35(2) . ?
